data_9015186
loop_
_publ_author_name
'Averbuch-Pouchot M'
'Durif, A.'

_publ_section_title
;
 Contribution to the crystal chemistry of tetrametaphosphates (I).
 _cod_database_code 1007176
;
_journal_name_full 'Journal of Solid State Chemistry'
_journal_page_first 119
_journal_page_last 132
_journal_paper_doi 10.1016/0022-4596(85)90275-0
_journal_volume 58
_journal_year 1985
_chemical_formula_sum 'H2 Na O4 P'
_space_group_IT_number 14
_symmetry_space_group_name_Hall '-P 2yab'
_symmetry_space_group_name_H-M 'P 1 21/a 1'
_cell_angle_alpha 90
_cell_angle_beta 92.27
_cell_angle_gamma 90
_cell_length_a 9.667
_cell_length_b 12.358
_cell_length_c 6.17
_cell_formula_units_Z 8
_cell_volume 736.519
_database_code_amcsd 0013552
_exptl_crystal_density_diffrn 2.164
_cod_duplicate_entry 1007176
_cod_original_formula_sum 'P Na O4 H2'
_cod_database_code 9015186
_amcsd_formula_title 'H8 Na4 O16 P4'

loop_
_space_group_symop_operation_xyz
x,y,z
1/2+x,1/2-y,z
1/2-x,1/2+y,-z
-x,-y,-z

loop_
_atom_site_label
_atom_site_fract_x
_atom_site_fract_y
_atom_site_fract_z
P1 0.18699 -0.00348 0.40241
P2 0.49050 0.32181 0.45642
Na1 0.07184 0.12550 0.93910
Na2 0.47394 0.06384 0.73680
O1 0.11900 0.09930 0.51730
O2 0.36180 0.40310 0.43650
O3 0.16220 0.50730 0.56660
O4 0.37850 0.48000 0.81780
O5 0.48010 0.25210 0.64980
O6 0.50410 0.27430 0.23840
O7 0.11870 0.41600 0.05930
O8 0.29570 0.18350 0.94920
H1 0.20100 0.41700 0.00200
H2 0.11700 0.36000 0.13700
H3 0.33700 0.19500 0.05200
H4 0.33600 0.22100 0.85600

loop_
_cod_related_entry_id
_cod_related_entry_database
_cod_related_entry_code
1 AMCSD 0013552
